data_7152446
loop_
_publ_author_name
'Ye, Ke-Yin'
'Dai, Li-Xin'
'You, Shu-Li'

_publ_section_title
;
 Enantioselective synthesis of 2,5-dihydrobenzo[b]azepine derivatives via
 iridium-catalyzed asymmetric allylic amination with 2-allylanilines and
 ring-closing-metathesis reaction.
;
_journal_issue 30
_journal_name_full 'Organic &amp; biomolecular chemistry'
_journal_page_first 5932
_journal_page_last 5939
_journal_paper_doi 10.1039/c2ob00036a
_journal_volume 10
_journal_year 2012
_chemical_absolute_configuration ad
_chemical_formula_sum 'C18 H13 Br F3 N O'
_chemical_formula_weight 396.20
_chemical_name_systematic
;
?
;
_space_group_IT_number 19
_symmetry_cell_setting orthorhombic
_symmetry_space_group_name_Hall 'P 2ac 2ab'
_symmetry_space_group_name_H-M 'P 21 21 21'
_atom_sites_solution_hydrogens geom
_atom_sites_solution_primary direct
_atom_sites_solution_secondary difmap
_audit_creation_method SHELXL-97
_cell_angle_alpha 90.00
_cell_angle_beta 90.00
_cell_angle_gamma 90.00
_cell_formula_units_Z 4
_cell_length_a 8.2256(14)
_cell_length_b 11.0205(18)
_cell_length_c 18.212(3)
_cell_measurement_reflns_used 3899
_cell_measurement_temperature 293(2)
_cell_measurement_theta_max 51.188
_cell_measurement_theta_min 4.473
_cell_volume 1650.9(5)
_computing_cell_refinement 'Bruker SMART'
_computing_data_collection 'Bruker SMART'
_computing_data_reduction 'Bruker SHELXTL'
_computing_molecular_graphics 'Bruker SHELXTL'
_computing_publication_material 'Bruker SHELXTL'
_computing_structure_refinement 'SHELXL-97 (Sheldrick, 1997)'
_computing_structure_solution 'SHELXS-97 (Sheldrick, 1990)'
_diffrn_ambient_temperature 293(2)
_diffrn_measured_fraction_theta_full 0.997
_diffrn_measured_fraction_theta_max 0.997
_diffrn_measurement_device_type 'CCD area detector'
_diffrn_measurement_method 'phi and omega scans'
_diffrn_radiation_monochromator graphite
_diffrn_radiation_source 'fine-focus sealed tube'
_diffrn_radiation_type MoK\a
_diffrn_radiation_wavelength 0.71073
_diffrn_reflns_av_R_equivalents 0.0275
_diffrn_reflns_av_sigmaI/netI 0.0482
_diffrn_reflns_limit_h_max 9
_diffrn_reflns_limit_h_min -10
_diffrn_reflns_limit_k_max 11
_diffrn_reflns_limit_k_min -13
_diffrn_reflns_limit_l_max 22
_diffrn_reflns_limit_l_min -21
_diffrn_reflns_number 8973
_diffrn_reflns_theta_full 25.99
_diffrn_reflns_theta_max 25.99
_diffrn_reflns_theta_min 2.16
_exptl_absorpt_coefficient_mu 2.525
_exptl_absorpt_correction_T_max 1.00000
_exptl_absorpt_correction_T_min 0.57501
_exptl_absorpt_correction_type empirical
_exptl_absorpt_process_details sadabs
_exptl_crystal_colour colorless
_exptl_crystal_density_diffrn 1.594
_exptl_crystal_density_method 'not measured'
_exptl_crystal_description prismatic
_exptl_crystal_F_000 792
_exptl_crystal_size_max 0.369
_exptl_crystal_size_mid 0.311
_exptl_crystal_size_min 0.257
_refine_diff_density_max 0.389
_refine_diff_density_min -0.259
_refine_diff_density_rms 0.051
_refine_ls_abs_structure_details 'Flack H D (1983), Acta Cryst. A39, 876-881'
_refine_ls_abs_structure_Flack 0.022(8)
_refine_ls_extinction_coef 0.0035(7)
_refine_ls_extinction_expression Fc^*^=kFc[1+0.001xFc^2^\l^3^/sin(2\q)]^-1/4^
_refine_ls_extinction_method SHELXL
_refine_ls_goodness_of_fit_ref 1.038
_refine_ls_hydrogen_treatment constr
_refine_ls_matrix_type full
_refine_ls_number_parameters 218
_refine_ls_number_reflns 3202
_refine_ls_number_restraints 5
_refine_ls_restrained_S_all 1.038
_refine_ls_R_factor_all 0.0382
_refine_ls_R_factor_gt 0.0302
_refine_ls_shift/su_max 0.000
_refine_ls_shift/su_mean 0.000
_refine_ls_structure_factor_coef Fsqd
_refine_ls_weighting_details 'calc w=1/[\s^2^(Fo^2^)+(0.0314P)^2^+0.0000P] where P=(Fo^2^+2Fc^2^)/3'
_refine_ls_weighting_scheme calc
_refine_ls_wR_factor_gt 0.0719
_refine_ls_wR_factor_ref 0.0751
_reflns_number_gt 2721
_reflns_number_total 3202
_reflns_threshold_expression >2sigma(I)
_cod_data_source_file c2ob00036a.txt
_cod_data_source_block cd211246
_cod_depositor_comments
;
The following automatic conversions were performed:

'_symmetry_cell_setting' value 'Orthorhombic' changed to
'orthorhombic' according to
/home/saulius/struct/CIF-dictionaries/cif_core.dic dictionary named
'cif_core.dic' version 2.4.1 from 2010-06-29.

Automatic conversion script
Id: cif_fix_values 1891 2012-01-12 08:04:46Z andrius 
;
_cod_original_sg_symbol_H-M P2(1)2(1)2(1)
_cod_database_code 7152446

loop_
_symmetry_equiv_pos_as_xyz
'x, y, z'
'-x+1/2, -y, z+1/2'
'-x, y+1/2, -z+1/2'
'x+1/2, -y+1/2, -z'

loop_
_atom_site_label
_atom_site_type_symbol
_atom_site_fract_x
_atom_site_fract_y
_atom_site_fract_z
_atom_site_U_iso_or_equiv
_atom_site_adp_type
_atom_site_occupancy
_atom_site_symmetry_multiplicity
_atom_site_calc_flag
_atom_site_refinement_flags
Br1 Br 0.13184(4) -0.38707(2) 0.068711(18) 0.06625(14) Uani 1 1 d .
F1 F 0.2121(3) 0.1599(2) -0.05560(11) 0.0912(7) Uani 1 1 d .
F2 F 0.0060(3) 0.2679(2) -0.07884(11) 0.0890(7) Uani 1 1 d .
F3 F -0.0247(3) 0.08588(18) -0.04396(9) 0.0727(5) Uani 1 1 d .
N1 N 0.0480(3) 0.15615(18) 0.10015(11) 0.0454(5) Uani 1 1 d .
O1 O 0.0759(3) 0.34247(18) 0.05025(13) 0.0764(7) Uani 1 1 d .
C1 C 0.0642(4) 0.2339(2) 0.04433(14) 0.0487(7) Uani 1 1 d .
C2 C 0.0644(4) 0.1841(3) -0.03382(15) 0.0540(7) Uani 1 1 d .
C3 C 0.0712(4) 0.0272(2) 0.09391(13) 0.0421(6) Uani 1 1 d .
C4 C 0.2214(4) -0.0192(2) 0.07973(16) 0.0504(7) Uani 1 1 d .
H4 H 0.3102 0.0327 0.0755 0.060 Uiso 1 1 calc R
C5 C 0.2427(4) -0.1431(3) 0.07162(17) 0.0546(7) Uani 1 1 d .
H5 H 0.3443 -0.1755 0.0608 0.066 Uiso 1 1 calc R
C6 C 0.1092(4) -0.2168(2) 0.08008(13) 0.0478(6) Uani 1 1 d .
C7 C -0.0414(4) -0.1712(2) 0.09625(14) 0.0471(7) Uani 1 1 d .
H7 H -0.1289 -0.2236 0.1027 0.056 Uiso 1 1 calc R
C8 C -0.0637(4) -0.0469(2) 0.10304(14) 0.0433(6) Uani 1 1 d .
C9 C -0.2285(4) 0.0057(3) 0.11688(16) 0.0537(7) Uani 1 1 d .
H9A H -0.2603 0.0536 0.0746 0.064 Uiso 1 1 calc R
H9B H -0.3060 -0.0602 0.1218 0.064 Uiso 1 1 calc R
C10 C -0.2377(4) 0.0838(3) 0.18389(17) 0.0638(8) Uani 1 1 d .
H10 H -0.3304 0.0735 0.2125 0.077 Uiso 1 1 calc R
C11 C -0.1346(4) 0.1641(3) 0.20797(16) 0.0634(8) Uani 1 1 d .
H11 H -0.1628 0.2004 0.2523 0.076 Uiso 1 1 calc R
C12 C 0.0220(4) 0.2070(2) 0.17552(15) 0.0543(7) Uani 1 1 d .
H12 H 0.0114 0.2950 0.1695 0.065 Uiso 1 1 calc R
C13 C 0.1673(4) 0.1872(3) 0.22396(15) 0.0576(8) Uani 1 1 d .
C14 C 0.1817(5) 0.0857(3) 0.26638(18) 0.0783(10) Uani 1 1 d U
H14 H 0.1010 0.0267 0.2647 0.094 Uiso 1 1 calc R
C15 C 0.3136(6) 0.0696(5) 0.3116(2) 0.1023(14) Uani 1 1 d U
H15 H 0.3222 -0.0001 0.3401 0.123 Uiso 1 1 calc R
C16 C 0.4322(6) 0.1563(6) 0.3146(3) 0.1085(17) Uani 1 1 d U
H16 H 0.5217 0.1460 0.3452 0.130 Uiso 1 1 calc R
C17 C 0.4184(5) 0.2569(5) 0.2729(3) 0.0983(14) Uani 1 1 d U
H17 H 0.4989 0.3160 0.2752 0.118 Uiso 1 1 calc R
C18 C 0.2887(5) 0.2736(4) 0.22743(18) 0.0751(10) Uani 1 1 d .
H18 H 0.2819 0.3433 0.1987 0.090 Uiso 1 1 calc R

loop_
_atom_site_aniso_label
_atom_site_aniso_U_11
_atom_site_aniso_U_22
_atom_site_aniso_U_33
_atom_site_aniso_U_23
_atom_site_aniso_U_13
_atom_site_aniso_U_12
Br1 0.0946(2) 0.03096(15) 0.0731(2) -0.00784(13) 0.00283(18) 0.01307(14)
F1 0.0743(13) 0.1249(19) 0.0743(13) -0.0190(13) 0.0203(10) -0.0075(13)
F2 0.1292(18) 0.0775(14) 0.0603(11) 0.0260(10) -0.0187(12) -0.0117(13)
F3 0.1016(14) 0.0676(12) 0.0489(9) -0.0015(8) -0.0034(9) -0.0351(11)
N1 0.0708(15) 0.0258(10) 0.0395(10) -0.0015(8) 0.0024(10) 0.0053(10)
O1 0.122(2) 0.0316(11) 0.0754(15) 0.0049(10) 0.0001(13) -0.0120(12)
C1 0.0576(17) 0.0344(15) 0.0541(15) 0.0026(11) -0.0007(12) -0.0064(12)
C2 0.0625(18) 0.0505(17) 0.0490(15) 0.0078(13) 0.0029(14) -0.0106(14)
C3 0.0634(18) 0.0266(12) 0.0362(12) -0.0014(9) 0.0048(11) 0.0057(12)
C4 0.0577(18) 0.0382(14) 0.0552(17) -0.0040(12) 0.0048(14) -0.0032(12)
C5 0.0575(17) 0.0438(15) 0.0626(17) -0.0017(14) 0.0106(15) 0.0105(12)
C6 0.0716(19) 0.0273(12) 0.0446(13) 0.0003(10) 0.0030(14) 0.0089(12)
C7 0.0633(19) 0.0319(14) 0.0460(14) 0.0027(10) 0.0070(12) -0.0013(12)
C8 0.0562(17) 0.0362(14) 0.0375(12) 0.0029(10) 0.0055(11) 0.0055(11)
C9 0.0578(18) 0.0452(15) 0.0581(17) 0.0015(13) 0.0065(14) 0.0090(13)
C10 0.0631(19) 0.076(2) 0.0520(16) 0.0001(16) 0.0154(14) 0.0195(17)
C11 0.077(2) 0.0670(18) 0.0466(15) -0.0124(14) 0.0042(16) 0.0237(19)
C12 0.081(2) 0.0372(15) 0.0443(14) -0.0065(12) -0.0021(14) 0.0179(14)
C13 0.079(2) 0.0513(17) 0.0423(14) -0.0135(12) 0.0002(14) 0.0116(15)
C14 0.099(3) 0.074(2) 0.062(2) 0.0079(17) -0.0132(17) 0.013(2)
C15 0.118(4) 0.114(4) 0.075(3) 0.009(2) -0.023(2) 0.041(3)
C16 0.081(3) 0.165(5) 0.079(3) -0.038(3) -0.014(2) 0.045(3)
C17 0.067(3) 0.135(4) 0.093(3) -0.052(3) 0.014(2) -0.002(3)
C18 0.084(3) 0.084(2) 0.0580(19) -0.0251(17) 0.0059(18) -0.003(2)

loop_
_atom_type_symbol
_atom_type_description
_atom_type_scat_dispersion_real
_atom_type_scat_dispersion_imag
_atom_type_scat_source
C C 0.0033 0.0016 'International Tables Vol C Tables 4.2.6.8 and 6.1.1.4'
H H 0.0000 0.0000 'International Tables Vol C Tables 4.2.6.8 and 6.1.1.4'
N N 0.0061 0.0033 'International Tables Vol C Tables 4.2.6.8 and 6.1.1.4'
O O 0.0106 0.0060 'International Tables Vol C Tables 4.2.6.8 and 6.1.1.4'
F F 0.0171 0.0103 'International Tables Vol C Tables 4.2.6.8 and 6.1.1.4'
Br Br -0.2901 2.4595 'International Tables Vol C Tables 4.2.6.8 and 6.1.1.4'

loop_
_geom_angle_atom_site_label_1
_geom_angle_atom_site_label_2
_geom_angle_atom_site_label_3
_geom_angle
C1 N1 C3 124.1(2)
C1 N1 C12 118.1(2)
C3 N1 C12 117.5(2)
O1 C1 N1 125.2(3)
O1 C1 C2 116.1(3)
N1 C1 C2 118.6(2)
F1 C2 F3 107.8(3)
F1 C2 F2 107.0(3)
F3 C2 F2 106.4(2)
F1 C2 C1 111.0(3)
F3 C2 C1 115.1(2)
F2 C2 C1 109.0(3)
C4 C3 C8 121.8(2)
C4 C3 N1 120.4(3)
C8 C3 N1 117.8(2)
C3 C4 C5 120.3(3)
C3 C4 H4 119.8
C5 C4 H4 119.8
C6 C5 C4 118.0(3)
C6 C5 H5 121.0
C4 C5 H5 121.0
C7 C6 C5 122.0(2)
C7 C6 Br1 118.4(2)
C5 C6 Br1 119.6(2)
C6 C7 C8 120.1(3)
C6 C7 H7 120.0
C8 C7 H7 120.0
C7 C8 C3 117.7(3)
C7 C8 C9 121.2(3)
C3 C8 C9 121.1(2)
C10 C9 C8 114.0(3)
C10 C9 H9A 108.8
C8 C9 H9A 108.8
C10 C9 H9B 108.8
C8 C9 H9B 108.8
H9A C9 H9B 107.6
C11 C10 C9 129.3(3)
C11 C10 H10 115.4
C9 C10 H10 115.4
C10 C11 C12 130.1(3)
C10 C11 H11 115.0
C12 C11 H11 115.0
C11 C12 N1 111.5(2)
C11 C12 C13 114.1(2)
N1 C12 C13 111.7(2)
C11 C12 H12 106.3
N1 C12 H12 106.3
C13 C12 H12 106.3
C14 C13 C18 118.5(3)
C14 C13 C12 121.4(3)
C18 C13 C12 120.1(3)
C13 C14 C15 120.9(4)
C13 C14 H14 119.6
C15 C14 H14 119.6
C16 C15 C14 119.9(4)
C16 C15 H15 120.1
C14 C15 H15 120.1
C17 C16 C15 119.4(4)
C17 C16 H16 120.3
C15 C16 H16 120.3
C16 C17 C18 121.3(5)
C16 C17 H17 119.4
C18 C17 H17 119.4
C17 C18 C13 120.0(4)
C17 C18 H18 120.0
C13 C18 H18 120.0

loop_
_geom_bond_atom_site_label_1
_geom_bond_atom_site_label_2
_geom_bond_distance
Br1 C6 1.897(2)
F1 C2 1.306(4)
F2 C2 1.325(4)
F3 C2 1.321(3)
N1 C1 1.337(3)
N1 C3 1.439(3)
N1 C12 1.498(3)
O1 C1 1.205(3)
C1 C2 1.525(4)
C3 C4 1.361(4)
C3 C8 1.388(4)
C4 C5 1.385(4)
C4 H4 0.9300
C5 C6 1.374(4)
C5 H5 0.9300
C6 C7 1.369(4)
C7 C8 1.387(3)
C7 H7 0.9300
C8 C9 1.496(4)
C9 C10 1.495(4)
C9 H9A 0.9700
C9 H9B 0.9700
C10 C11 1.302(5)
C10 H10 0.9300
C11 C12 1.494(5)
C11 H11 0.9300
C12 C13 1.502(5)
C12 H12 0.9800
C13 C14 1.364(5)
C13 C18 1.381(5)
C14 C15 1.373(6)
C14 H14 0.9300
C15 C16 1.367(7)
C15 H15 0.9300
C16 C17 1.349(7)
C16 H16 0.9300
C17 C18 1.362(6)
C17 H17 0.9300
C18 H18 0.9300

loop_
_geom_torsion_atom_site_label_1
_geom_torsion_atom_site_label_2
_geom_torsion_atom_site_label_3
_geom_torsion_atom_site_label_4
_geom_torsion
C3 N1 C1 O1 -165.2(3)
C12 N1 C1 O1 7.8(5)
C3 N1 C1 C2 16.3(4)
C12 N1 C1 C2 -170.7(3)
O1 C1 C2 F1 89.9(4)
N1 C1 C2 F1 -91.5(3)
O1 C1 C2 F3 -147.3(3)
N1 C1 C2 F3 31.4(4)
O1 C1 C2 F2 -27.7(4)
N1 C1 C2 F2 150.9(3)
C1 N1 C3 C4 67.1(4)
C12 N1 C3 C4 -105.9(3)
C1 N1 C3 C8 -113.1(3)
C12 N1 C3 C8 73.9(3)
C8 C3 C4 C5 2.1(4)
N1 C3 C4 C5 -178.1(3)
C3 C4 C5 C6 -1.6(5)
C4 C5 C6 C7 -0.2(4)
C4 C5 C6 Br1 179.5(2)
C5 C6 C7 C8 1.4(4)
Br1 C6 C7 C8 -178.3(2)
C6 C7 C8 C3 -0.9(4)
C6 C7 C8 C9 176.9(2)
C4 C3 C8 C7 -0.8(4)
N1 C3 C8 C7 179.4(2)
C4 C3 C8 C9 -178.6(3)
N1 C3 C8 C9 1.6(3)
C7 C8 C9 C10 124.0(3)
C3 C8 C9 C10 -58.3(4)
C8 C9 C10 C11 41.7(5)
C9 C10 C11 C12 2.4(6)
C10 C11 C12 N1 7.2(4)
C10 C11 C12 C13 -120.6(4)
C1 N1 C12 C11 120.5(3)
C3 N1 C12 C11 -66.0(3)
C1 N1 C12 C13 -110.4(3)
C3 N1 C12 C13 63.0(4)
C11 C12 C13 C14 37.2(4)
N1 C12 C13 C14 -90.5(4)
C11 C12 C13 C18 -141.6(3)
N1 C12 C13 C18 90.8(3)
C18 C13 C14 C15 0.0(5)
C12 C13 C14 C15 -178.7(3)
C13 C14 C15 C16 0.3(6)
C14 C15 C16 C17 -0.1(7)
C15 C16 C17 C18 -0.3(7)
C16 C17 C18 C13 0.6(6)
C14 C13 C18 C17 -0.5(5)
C12 C13 C18 C17 178.3(3)
